data_2219206
loop_
_publ_author_name
'Chan, Eric J.'

_publ_section_title
;Tris(ethanol-\k<i>O</i>)tris(picrato-\k^2^<i>O</i>^1^,<i>O</i>^2^)lanthanum(III)
 tri-2-pyridylamine solvate
;
_journal_coeditor_code ZL2121
_journal_issue 8
_journal_name_full 'Acta Crystallographica Section E'
_journal_page_first m984
_journal_page_last m985
_journal_paper_doi 10.1107/S1600536808019296
_journal_volume 64
_journal_year 2008
_chemical_formula_iupac '[La (C6 H2 N3 O7)3 (C2 H6 O)3], C15 H12 N4'
_chemical_formula_moiety 'C24 H24 La N9 O24, C15 H12 N4'
_chemical_formula_sum 'C39 H36 La N13 O24'
_chemical_formula_weight 1209.69
_chemical_name_systematic
;Tris(ethanol-\k<i>O</i>)tris(picrato-\k^2^<i>O</i>^1^,<i>O</i>^2^)lanthanum(III)
tri-2-pyridylamine
 solvate
;
_space_group_IT_number 2
_symmetry_cell_setting triclinic
_symmetry_space_group_name_Hall '-P 1'
_symmetry_space_group_name_H-M 'P -1'
_atom_sites_solution_hydrogens geom
_atom_sites_solution_primary direct
_atom_sites_solution_secondary difmap
_audit_creation_method SHELXL-97
_cell_angle_alpha 101.714(11)
_cell_angle_beta 111.610(14)
_cell_angle_gamma 90.676(8)
_cell_formula_units_Z 4
_cell_length_a 15.7554(19)
_cell_length_b 16.4752(14)
_cell_length_c 20.427(4)
_cell_measurement_reflns_used 16526
_cell_measurement_temperature 100(2)
_cell_measurement_theta_max 31.1501
_cell_measurement_theta_min 2.5872
_cell_volume 4805.1(13)
_computing_cell_refinement
;
CrysAlis RED (Oxford Diffraction, 2006)
;
_computing_data_collection
;
CrysAlis CCD (Oxford Diffraction, 2006)
;
_computing_data_reduction
;
CrysAlis RED (Oxford Diffraction, 2006)
;
_computing_molecular_graphics 'XTAL3.7 (Hall <i>et al.</i>,  2001)'
_computing_publication_material 'XTAL3.7 (Hall <i>et al.</i>,  2001)'
_computing_structure_refinement 'SHELXL97 (Sheldrick, 2008)'
_computing_structure_solution 'SIR92 (Altomare <i>et al.</i>,  1994)'
_diffrn_ambient_temperature 100(2)
_diffrn_detector_area_resol_mean 16.0009
_diffrn_measured_fraction_theta_full 0.995
_diffrn_measured_fraction_theta_max 0.918
_diffrn_measurement_device_type 'Oxford Diffraction Xcalibur'
_diffrn_measurement_method \w
_diffrn_radiation_monochromator graphite
_diffrn_radiation_source 'fine-focus sealed tube'
_diffrn_radiation_type MoK\a
_diffrn_radiation_wavelength 0.71073
_diffrn_reflns_av_R_equivalents 0.0486
_diffrn_reflns_av_sigmaI/netI 0.1973
_diffrn_reflns_limit_h_max 22
_diffrn_reflns_limit_h_min -22
_diffrn_reflns_limit_k_max 23
_diffrn_reflns_limit_k_min -23
_diffrn_reflns_limit_l_max 29
_diffrn_reflns_limit_l_min -29
_diffrn_reflns_number 58832
_diffrn_reflns_theta_full 26.795
_diffrn_reflns_theta_max 31.16
_diffrn_reflns_theta_min 2.59
_diffrn_standards_number 0
_exptl_absorpt_coefficient_mu 0.99
_exptl_absorpt_correction_T_max 0.970
_exptl_absorpt_correction_T_min 0.773
_exptl_absorpt_correction_type multi-scan
_exptl_absorpt_process_details '(CrysAlis RED; Oxford Diffraction, 2006)'
_exptl_crystal_colour yellow
_exptl_crystal_density_diffrn 1.672
_exptl_crystal_density_method 'not measured'
_exptl_crystal_description plate
_exptl_crystal_F_000 2440
_exptl_crystal_size_max .50
_exptl_crystal_size_mid .18
_exptl_crystal_size_min .03
_refine_diff_density_max 2.846
_refine_diff_density_min -0.750
_refine_ls_extinction_method none
_refine_ls_goodness_of_fit_ref 0.839
_refine_ls_hydrogen_treatment constr
_refine_ls_matrix_type full
_refine_ls_number_parameters 1419
_refine_ls_number_reflns 28469
_refine_ls_number_restraints 104
_refine_ls_restrained_S_all 0.839
_refine_ls_R_factor_all 0.0953
_refine_ls_R_factor_gt 0.0428
_refine_ls_shift/su_max 0.047
_refine_ls_shift/su_mean 0.005
_refine_ls_structure_factor_coef Fsqd
_refine_ls_weighting_details 'calc w=1/[\s^2^(Fo^2^)+(0.031P)^2^] where P=(Fo^2^+2Fc^2^)/3'
_refine_ls_weighting_scheme calc
_refine_ls_wR_factor_gt 0.0759
_refine_ls_wR_factor_ref 0.0862
_reflns_number_gt 14209
_reflns_number_total 28469
_reflns_threshold_expression I>2\s(I)
_cod_data_source_file zl2121.cif
_cod_data_source_block I
_cod_database_code 2219206
_cod_database_fobs_code 2219206

loop_
_symmetry_equiv_pos_as_xyz
'x, y, z'
'-x, -y, -z'

loop_
_atom_site_type_symbol
_atom_site_label
_atom_site_fract_x
_atom_site_fract_y
_atom_site_fract_z
_atom_site_U_iso_or_equiv
_atom_site_adp_type
_atom_site_calc_flag
_atom_site_refinement_flags
_atom_site_occupancy
_atom_site_disorder_assembly
_atom_site_disorder_group
La La1 0.860784(13) 0.552421(12) 0.752304(10) 0.01733(5) Uani d . 1 . .
O O11 0.84562(14) 0.40793(13) 0.69097(11) 0.0192(5) Uani d . 1 B .
C C11 0.8443(2) 0.33456(19) 0.70167(17) 0.0162(7) Uani d . 1 . .
C C12 0.8586(2) 0.31263(19) 0.76897(18) 0.0192(7) Uani d . 1 B .
C C13 0.8654(2) 0.2323(2) 0.7780(2) 0.0231(8) Uani d . 1 . .
H H13 0.8804 0.2213 0.8247 0.028 Uiso calc R 1 B .
C C14 0.8503(2) 0.16812(19) 0.71953(19) 0.0203(7) Uani d . 1 B .
C C15 0.8328(2) 0.1827(2) 0.65141(19) 0.0211(8) Uani d . 1 . .
H H15 0.8232 0.1379 0.6112 0.025 Uiso calc R 1 B .
C C16 0.8296(2) 0.2627(2) 0.64365(18) 0.0193(7) Uani d . 1 B .
N N12 0.86660(19) 0.37655(18) 0.83211(16) 0.0244(7) Uani d . 1 . .
O O121 0.83658(16) 0.44447(14) 0.82365(12) 0.0256(5) Uani d . 1 B .
O O122 0.89884(19) 0.36014(15) 0.89202(13) 0.0386(7) Uani d . 1 B .
N N14 0.84826(19) 0.08238(18) 0.7297(2) 0.0295(8) Uani d U 1 . .
O O141 0.87984(16) 0.06817(16) 0.78795(16) 0.0373(7) Uani d U 1 B .
O O142 0.81122(16) 0.02741(14) 0.67350(14) 0.0303(6) Uani d U 1 B .
N N16 0.8119(2) 0.27897(17) 0.57155(15) 0.0238(7) Uani d . 1 . .
O O161 0.75047(17) 0.32233(15) 0.54706(13) 0.0333(6) Uani d . 1 B .
O O162 0.86114(17) 0.24768(15) 0.54005(13) 0.0340(6) Uani d . 1 B .
O O21 0.95890(14) 0.55337(14) 0.68478(12) 0.0227(5) Uani d . 1 B .
C C21 0.9606(2) 0.5047(2) 0.62887(19) 0.0234(8) Uani d . 1 . .
C C22 0.8859(2) 0.4847(2) 0.56022(18) 0.0221(8) Uani d . 1 B .
C C23 0.8899(3) 0.4340(2) 0.49848(19) 0.0286(9) Uani d . 1 . .
H H23 0.8392 0.4252 0.4536 0.034 Uiso calc R 1 B .
C C24 0.9694(3) 0.3969(2) 0.5041(2) 0.0294(9) Uani d . 1 B .
C C25 1.0435(3) 0.4080(2) 0.5692(2) 0.0317(9) Uani d . 1 . .
H H25 1.0963 0.3793 0.5728 0.038 Uiso calc R 1 B .
C C26 1.0389(2) 0.4614(2) 0.6284(2) 0.0246(8) Uani d . 1 B .
N N22 0.7984(2) 0.51949(17) 0.55199(17) 0.0259(7) Uani d . 1 . .
O O221 0.77665(15) 0.53675(14) 0.60512(12) 0.0256(6) Uani d . 1 B .
O O222 0.74856(18) 0.52775(17) 0.49225(14) 0.0414(7) Uani d . 1 B .
N N24 0.9739(3) 0.3425(2) 0.4392(2) 0.0439(10) Uani d . 1 . .
O O241 0.9067(2) 0.33343(19) 0.38276(18) 0.0616(10) Uani d . 1 B .
O O242 1.0466(2) 0.31122(18) 0.44525(17) 0.0598(9) Uani d . 1 B .
N N26 1.1194(2) 0.4714(2) 0.69646(18) 0.0330(8) Uani d . 1 . .
O O261 1.14614(16) 0.54218(16) 0.73386(14) 0.0362(7) Uani d . 1 B .
O O262 1.15419(18) 0.40807(18) 0.71157(16) 0.0479(8) Uani d . 1 B .
O O31 1.00390(15) 0.51721(13) 0.83415(12) 0.0236(5) Uani d . 1 B .
C C31 1.0896(2) 0.5396(2) 0.86261(18) 0.0206(8) Uani d . 1 . .
C C32 1.1283(2) 0.62516(19) 0.88504(17) 0.0170(7) Uani d . 1 B .
C C33 1.2209(2) 0.6484(2) 0.92038(17) 0.0213(8) Uani d . 1 . .
H H33 1.2434 0.7056 0.9348 0.026 Uiso calc R 1 B .
C C34 1.2801(2) 0.5889(2) 0.93453(19) 0.0242(8) Uani d . 1 B .
C C35 1.2499(2) 0.5048(2) 0.91411(19) 0.0261(8) Uani d . 1 . .
H H35 1.2922 0.4641 0.9247 0.031 Uiso calc R 1 B .
C C36 1.1579(2) 0.48161(19) 0.87832(19) 0.0248(8) Uani d D 1 A .
N N32 1.0704(2) 0.69303(17) 0.86917(15) 0.0219(6) Uani d . 1 . .
O O321 0.98921(15) 0.67753(13) 0.82651(13) 0.0247(5) Uani d . 1 B .
O O322 1.10475(15) 0.76525(14) 0.89742(13) 0.0278(6) Uani d . 1 B .
N N34 1.37835(19) 0.61448(19) 0.97202(16) 0.0254(7) Uani d . 1 . .
O O341 1.40413(15) 0.68896(15) 0.99330(13) 0.0298(6) Uani d . 1 B .
O O342 1.43025(16) 0.55841(15) 0.98042(14) 0.0350(6) Uani d . 1 B .
N N36 1.1311(2) 0.39154(18) 0.85566(18) 0.0359(8) Uani d DU 1 . .
O O361 1.0590(7) 0.3646(14) 0.8045(8) 0.039(3) Uani d PDU 0.59(2) A 1
O O362 1.1776(6) 0.3455(4) 0.8937(7) 0.048(3) Uani d PDU 0.59(2) A 1
O O363 1.0508(9) 0.366(2) 0.8229(11) 0.039(3) Uani d PDU 0.41(2) A 2
O O364 1.1983(6) 0.3466(5) 0.8618(9) 0.034(4) Uani d PDU 0.41(2) A 2
O O011 0.69116(14) 0.52258(13) 0.71509(12) 0.0237(5) Uani d . 1 B .
H H011 0.6645 0.5450 0.7419 0.036 Uiso d . 1 . .
C C011 0.6261(2) 0.4638(2) 0.65326(19) 0.0256(8) Uani d . 1 . .
H H01A 0.6566 0.4406 0.6199 0.031 Uiso calc R 1 B .
H H01B 0.5745 0.4934 0.6270 0.031 Uiso calc R 1 . .
C C012 0.5896(3) 0.3944(3) 0.6747(2) 0.0548(13) Uani d . 1 B .
H H01C 0.5463 0.3563 0.6315 0.082 Uiso calc R 1 . .
H H01D 0.5580 0.4169 0.7068 0.082 Uiso calc R 1 . .
H H01E 0.6403 0.3643 0.7000 0.082 Uiso calc R 1 . .
O O021 0.81139(14) 0.68541(13) 0.71535(12) 0.0208(5) Uani d . 1 B .
H H021 0.7554 0.6928 0.7001 0.031 Uiso d . 1 . .
C C021 0.8602(2) 0.7417(2) 0.69256(19) 0.0235(8) Uani d . 1 . .
H H02A 0.9150 0.7164 0.6879 0.028 Uiso calc R 1 B .
H H02B 0.8814 0.7942 0.7299 0.028 Uiso calc R 1 . .
C C022 0.8015(2) 0.7608(2) 0.6218(2) 0.0332(9) Uani d . 1 B .
H H02C 0.8372 0.7986 0.6081 0.050 Uiso calc R 1 . .
H H02D 0.7481 0.7872 0.6265 0.050 Uiso calc R 1 . .
H H02E 0.7811 0.7090 0.5845 0.050 Uiso calc R 1 . .
O O031 0.83140(16) 0.62240(13) 0.86196(12) 0.0261(6) Uani d PDU 0.661(8) B 1
H H031 0.8010 0.6632 0.8534 0.039 Uiso d P 0.661(8) B 1
C C031 0.8293(4) 0.6018(3) 0.9284(3) 0.0241(15) Uani d PDU 0.661(8) B 1
H H03A 0.7930 0.5477 0.9169 0.029 Uiso calc PR 0.661(8) B 1
H H03B 0.8015 0.6453 0.9529 0.029 Uiso calc PR 0.661(8) B 1
C C032 0.9264(4) 0.5973(4) 0.9753(3) 0.0297(17) Uani d PDU 0.661(8) B 1
H H03C 0.9288 0.5841 1.0206 0.044 Uiso calc PR 0.661(8) B 1
H H03D 0.9614 0.6511 0.9858 0.044 Uiso calc PR 0.661(8) B 1
H H03E 0.9528 0.5539 0.9504 0.044 Uiso calc PR 0.661(8) B 1
O O033 0.83140(16) 0.62240(13) 0.86196(12) 0.0261(6) Uani d PDU 0.339(8) B 2
H H033 0.8123 0.6698 0.8628 0.039 Uiso d P 0.339(8) B 2
C C033 0.9030(7) 0.6198(7) 0.9377(5) 0.023(3) Uani d PDU 0.339(8) B 2
H H03F 0.9475 0.5793 0.9331 0.028 Uiso calc PR 0.339(8) B 2
H H03G 0.9369 0.6753 0.9623 0.028 Uiso calc PR 0.339(8) B 2
C C034 0.8519(7) 0.5942(8) 0.9799(6) 0.039(4) Uani d PDU 0.339(8) B 2
H H03H 0.8952 0.5926 1.0284 0.058 Uiso calc PR 0.339(8) B 2
H H03I 0.8193 0.5389 0.9554 0.058 Uiso calc PR 0.339(8) B 2
H H03J 0.8077 0.6344 0.9837 0.058 Uiso calc PR 0.339(8) B 2
N N100 0.63018(17) 0.71629(16) 0.77801(14) 0.0186(6) Uani d . 1 . .
N N111 0.60883(17) 0.59039(17) 0.80784(15) 0.0206(6) Uani d . 1 . .
C C112 0.5936(2) 0.5476(2) 0.85276(19) 0.0249(8) Uani d . 1 . .
H H112 0.5883 0.4884 0.8397 0.030 Uiso calc R 1 . .
C C113 0.5853(2) 0.5851(2) 0.91656(19) 0.0240(8) Uani d . 1 . .
H H113 0.5734 0.5526 0.9462 0.029 Uiso calc R 1 . .
C C114 0.5945(2) 0.6707(2) 0.93635(19) 0.0256(8) Uani d . 1 . .
H H114 0.5903 0.6982 0.9805 0.031 Uiso calc R 1 . .
C C115 0.6101(2) 0.7161(2) 0.89125(18) 0.0244(8) Uani d . 1 . .
H H115 0.6160 0.7753 0.9034 0.029 Uiso calc R 1 . .
C C116 0.6169(2) 0.6733(2) 0.82803(17) 0.0178(7) Uani d . 1 . .
N N121 0.62439(18) 0.68932(16) 0.65925(15) 0.0220(6) Uani d . 1 . .
C C122 0.5771(2) 0.6647(2) 0.58794(19) 0.0248(8) Uani d . 1 . .
H H122 0.6083 0.6678 0.5565 0.030 Uiso calc R 1 . .
C C123 0.4864(2) 0.6354(2) 0.5580(2) 0.0296(9) Uani d . 1 . .
H H123 0.4560 0.6169 0.5071 0.035 Uiso calc R 1 . .
C C124 0.4395(2) 0.6333(2) 0.6038(2) 0.0277(8) Uani d . 1 . .
H H124 0.3765 0.6132 0.5847 0.033 Uiso calc R 1 . .
C C125 0.4861(2) 0.6609(2) 0.67723(19) 0.0227(8) Uani d . 1 . .
H H125 0.4556 0.6610 0.7096 0.027 Uiso calc R 1 . .
C C126 0.5789(2) 0.68842(19) 0.70310(17) 0.0184(7) Uani d . 1 . .
N N131 0.77762(18) 0.77605(16) 0.85513(14) 0.0206(6) Uani d . 1 . .
C C132 0.8455(2) 0.8387(2) 0.87808(19) 0.0254(8) Uani d . 1 . .
H H132 0.9014 0.8348 0.9162 0.030 Uiso calc R 1 . .
C C133 0.8375(2) 0.9074(2) 0.84895(18) 0.0241(8) Uani d . 1 . .
H H133 0.8874 0.9491 0.8651 0.029 Uiso calc R 1 . .
C C134 0.7552(2) 0.9146(2) 0.79552(19) 0.0259(8) Uani d . 1 . .
H H134 0.7477 0.9620 0.7748 0.031 Uiso calc R 1 . .
C C135 0.6838(2) 0.8532(2) 0.77220(18) 0.0226(8) Uani d . 1 . .
H H135 0.6263 0.8575 0.7360 0.027 Uiso calc R 1 . .
C C136 0.6987(2) 0.78497(19) 0.80338(17) 0.0178(7) Uani d . 1 . .
La La2 0.633752(13) 0.916258(12) 0.243353(10) 0.01671(5) Uani d . 1 . .
O O41 0.64846(14) 0.80202(14) 0.30240(11) 0.0198(5) Uani d . 1 . .
C C41 0.6527(2) 0.7237(2) 0.29249(18) 0.0219(8) Uani d . 1 . .
C C42 0.6402(2) 0.66825(19) 0.22517(17) 0.0172(7) Uani d . 1 . .
C C43 0.6363(2) 0.5827(2) 0.21597(19) 0.0207(7) Uani d . 1 . .
H H43 0.6237 0.5480 0.1696 0.025 Uiso calc R 1 . .
C C44 0.6511(2) 0.5485(2) 0.27501(19) 0.0207(7) Uani d . 1 . .
C C45 0.6658(2) 0.5979(2) 0.34318(18) 0.0219(8) Uani d . 1 . .
H H45 0.6743 0.5736 0.3832 0.026 Uiso calc R 1 . .
C C46 0.6676(2) 0.6820(2) 0.35048(17) 0.0175(7) Uani d . 1 . .
N N42 0.63182(18) 0.69970(17) 0.16134(15) 0.0206(6) Uani d . 1 . .
O O421 0.65665(15) 0.77426(13) 0.16916(12) 0.0226(5) Uani d . 1 . .
O O422 0.60455(17) 0.65152(15) 0.10237(13) 0.0335(6) Uani d . 1 . .
N N44 0.65393(18) 0.45574(17) 0.26500(17) 0.0196(6) Uani d . 1 . .
O O441 0.62705(16) 0.41551(15) 0.20558(16) 0.0340(7) Uani d . 1 . .
O O442 0.68841(16) 0.43226(14) 0.32138(14) 0.0306(6) Uani d . 1 . .
N N46 0.6819(2) 0.73521(18) 0.42171(16) 0.0262(7) Uani d . 1 . .
O O461 0.74305(17) 0.79230(15) 0.44626(13) 0.0338(6) Uani d . 1 . .
O O462 0.63206(17) 0.71809(16) 0.45197(13) 0.0366(6) Uani d . 1 . .
O O51 0.53601(14) 0.94981(13) 0.31108(12) 0.0215(5) Uani d . 1 . .
C C51 0.5352(2) 0.93254(19) 0.36869(18) 0.0184(7) Uani d . 1 . .
C C52 0.6101(2) 0.9501(2) 0.43716(18) 0.0219(8) Uani d . 1 . .
C C53 0.6056(2) 0.9327(2) 0.49947(18) 0.0249(8) Uani d . 1 . .
H H53 0.6565 0.9479 0.5441 0.030 Uiso calc R 1 . .
C C54 0.5259(3) 0.8932(2) 0.49544(19) 0.0263(8) Uani d . 1 . .
C C55 0.4513(2) 0.8701(2) 0.4309(2) 0.0265(8) Uani d . 1 . .
H H55 0.3977 0.8406 0.4285 0.032 Uiso calc R 1 . .
C C56 0.4557(2) 0.8906(2) 0.37010(19) 0.0229(8) Uani d . 1 . .
N N52 0.6967(2) 0.98864(17) 0.44359(17) 0.0251(7) Uani d . 1 . .
O O521 0.71871(14) 0.97801(14) 0.39039(12) 0.0234(5) Uani d . 1 . .
O O522 0.74768(17) 1.02960(15) 0.50342(14) 0.0354(6) Uani d . 1 . .
N N54 0.5208(3) 0.8752(2) 0.56113(19) 0.0368(8) Uani d . 1 . .
O O541 0.5884(2) 0.89389(19) 0.61692(15) 0.0522(8) Uani d . 1 . .
O O542 0.4460(2) 0.84492(18) 0.55689(15) 0.0500(8) Uani d . 1 . .
N N56 0.37638(19) 0.8642(2) 0.30236(16) 0.0283(7) Uani d . 1 . .
O O561 0.34683(16) 0.91519(16) 0.26496(13) 0.0335(6) Uani d . 1 . .
O O562 0.34174(17) 0.79208(17) 0.28666(15) 0.0445(7) Uani d . 1 . .
O O61 0.49117(14) 0.83816(13) 0.15971(12) 0.0204(5) Uani d . 1 . .
C C61 0.4058(2) 0.8434(2) 0.13435(17) 0.0180(7) Uani d . 1 . .
C C62 0.3641(2) 0.9168(2) 0.11297(18) 0.0207(8) Uani d . 1 . .
C C63 0.2705(2) 0.9208(2) 0.08079(17) 0.0196(7) Uani d . 1 . .
H H63 0.2467 0.9701 0.0669 0.023 Uiso calc R 1 . .
C C64 0.2121(2) 0.8507(2) 0.06938(16) 0.0174(7) Uani d . 1 . .
C C65 0.2457(2) 0.7779(2) 0.08790(17) 0.0191(7) Uani d . 1 . .
H H65 0.2050 0.7303 0.0789 0.023 Uiso calc R 1 . .
C C66 0.3380(2) 0.7753(2) 0.11914(18) 0.0212(7) Uani d . 1 . .
N N62 0.42103(18) 0.99304(16) 0.12567(15) 0.0194(6) Uani d . 1 . .
O O621 0.50192(15) 1.00287(13) 0.16861(12) 0.0230(5) Uani d . 1 . .
O O622 0.38583(15) 1.04725(14) 0.09305(13) 0.0316(6) Uani d . 1 . .
N N64 0.11342(18) 0.85389(18) 0.03600(15) 0.0227(7) Uani d . 1 . .
O O641 0.08434(15) 0.91680(14) 0.01608(13) 0.0265(6) Uani d . 1 . .
O O642 0.06349(15) 0.79255(15) 0.03100(13) 0.0315(6) Uani d . 1 . .
N N66 0.3699(2) 0.69686(18) 0.13932(17) 0.0275(7) Uani d . 1 . .
O O661 0.44218(16) 0.69852(15) 0.19101(15) 0.0351(6) Uani d . 1 . .
O O662 0.32053(17) 0.63251(15) 0.10357(15) 0.0397(7) Uani d . 1 . .
O O041 0.80292(14) 0.90418(13) 0.28443(11) 0.0210(5) Uani d . 1 . .
H H041 0.8297 0.9108 0.2569 0.031 Uiso d . 1 . .
C C041 0.8663(2) 0.8781(2) 0.34645(19) 0.0250(8) Uani d . 1 . .
H H04A 0.8338 0.8681 0.3777 0.030 Uiso calc R 1 . .
H H04B 0.9160 0.9234 0.3748 0.030 Uiso calc R 1 . .
C C042 0.9081(3) 0.7998(2) 0.3252(2) 0.0490(12) Uani d . 1 . .
H H04C 0.9498 0.7840 0.3688 0.073 Uiso calc R 1 . .
H H04D 0.9422 0.8101 0.2957 0.073 Uiso calc R 1 . .
H H04E 0.8592 0.7547 0.2974 0.073 Uiso calc R 1 . .
O O051 0.68822(14) 1.06876(12) 0.27962(12) 0.0190(5) Uani d . 1 . .
H H051 0.7450 1.0827 0.2983 0.028 Uiso d . 1 . .
C C051 0.6404(2) 1.13673(19) 0.30115(18) 0.0215(8) Uani d . 1 . .
H H05A 0.5846 1.1141 0.3053 0.026 Uiso calc R 1 . .
H H05B 0.6210 1.1697 0.2635 0.026 Uiso calc R 1 . .
C C052 0.6994(2) 1.1925(2) 0.37188(19) 0.0288(9) Uani d . 1 . .
H H05C 0.6648 1.2378 0.3848 0.043 Uiso calc R 1 . .
H H05D 0.7542 1.2158 0.3676 0.043 Uiso calc R 1 . .
H H05E 0.7178 1.1603 0.4095 0.043 Uiso calc R 1 . .
O O061 0.67246(14) 0.93827(13) 0.13884(12) 0.0204(5) Uani d . 1 . .
H H061 0.6920 0.9875 0.1431 0.031 Uiso d . 1 . .
C C061 0.6547(2) 0.8914(2) 0.06678(17) 0.0217(8) Uani d . 1 . .
H H06A 0.6791 0.8365 0.0689 0.026 Uiso calc R 1 . .
H H06B 0.6864 0.9214 0.0436 0.026 Uiso calc R 1 . .
C C062 0.5527(2) 0.8792(2) 0.02221(19) 0.0268(8) Uani d . 1 . .
H H06C 0.5417 0.8463 -0.0264 0.040 Uiso calc R 1 . .
H H06D 0.5290 0.9335 0.0189 0.040 Uiso calc R 1 . .
H H06E 0.5214 0.8497 0.0453 0.040 Uiso calc R 1 . .
N N200 0.87961(17) 0.07030(16) 0.22678(14) 0.0190(6) Uani d . 1 . .
N N241 0.88834(17) -0.07251(16) 0.19476(15) 0.0186(6) Uani d . 1 . .
C C242 0.8960(2) -0.1403(2) 0.14801(19) 0.0231(8) Uani d . 1 . .
H H242 0.8947 -0.1932 0.1596 0.028 Uiso calc R 1 . .
C C243 0.9055(2) -0.1362(2) 0.08426(19) 0.0244(8) Uani d . 1 . .
H H243 0.9108 -0.1849 0.0525 0.029 Uiso calc R 1 . .
C C244 0.9072(2) -0.0592(2) 0.06807(18) 0.0230(8) Uani d . 1 . .
H H244 0.9137 -0.0544 0.0245 0.028 Uiso calc R 1 . .
C C245 0.8995(2) 0.0114(2) 0.11468(17) 0.0199(7) Uani d . 1 . .
H H245 0.9007 0.0648 0.1042 0.024 Uiso calc R 1 . .
C C246 0.8900(2) 0.0010(2) 0.17702(18) 0.0194(7) Uani d . 1 . .
N N251 0.87729(18) 0.09980(16) 0.34369(15) 0.0215(6) Uani d . 1 . .
C C252 0.9208(2) 0.1091(2) 0.41534(18) 0.0233(8) Uani d . 1 . .
H H252 0.8872 0.1256 0.4453 0.028 Uiso calc R 1 . .
C C253 1.0108(2) 0.0960(2) 0.44737(19) 0.0292(9) Uani d . 1 . .
H H253 1.0391 0.1036 0.4983 0.035 Uiso calc R 1 . .
C C254 1.0599(2) 0.0713(2) 0.40365(19) 0.0280(8) Uani d . 1 . .
H H254 1.1220 0.0599 0.4243 0.034 Uiso calc R 1 . .
C C255 1.0178(2) 0.0635(2) 0.33003(18) 0.0233(8) Uani d . 1 . .
H H255 1.0504 0.0486 0.2991 0.028 Uiso calc R 1 . .
C C256 0.9253(2) 0.07830(19) 0.30257(18) 0.0189(7) Uani d . 1 . .
N N261 0.73700(17) 0.09295(16) 0.14540(14) 0.0188(6) Uani d . 1 . .
C C262 0.6732(2) 0.1446(2) 0.12181(19) 0.0255(8) Uani d . 1 . .
H H262 0.6195 0.1223 0.0805 0.031 Uiso calc R 1 . .
C C263 0.6803(2) 0.2279(2) 0.15349(19) 0.0279(8) Uani d . 1 . .
H H263 0.6318 0.2613 0.1363 0.033 Uiso calc R 1 . .
C C264 0.7607(2) 0.2612(2) 0.21132(19) 0.0242(8) Uani d . 1 . .
H H264 0.7685 0.3185 0.2345 0.029 Uiso calc R 1 . .
C C265 0.8291(2) 0.21070(19) 0.23486(17) 0.0200(7) Uani d . 1 . .
H H265 0.8856 0.2328 0.2732 0.024 Uiso calc R 1 . .
C C266 0.8138(2) 0.1269(2) 0.20160(17) 0.0175(7) Uani d . 1 . .

loop_
_atom_site_aniso_label
_atom_site_aniso_U_11
_atom_site_aniso_U_22
_atom_site_aniso_U_33
_atom_site_aniso_U_12
_atom_site_aniso_U_13
_atom_site_aniso_U_23
La1 0.01984(11) 0.01524(11) 0.01523(11) 0.00090(8) 0.00573(9) 0.00149(8)
O11 0.0287(13) 0.0140(12) 0.0118(12) -0.0005(9) 0.0047(10) 0.0019(10)
C11 0.0182(17) 0.0146(18) 0.0135(18) -0.0008(13) 0.0053(14) -0.0005(14)
C12 0.0186(17) 0.0147(17) 0.021(2) -0.0002(13) 0.0051(15) 0.0013(15)
C13 0.0160(17) 0.025(2) 0.030(2) 0.0045(14) 0.0088(16) 0.0090(17)
C14 0.0215(17) 0.0109(17) 0.029(2) 0.0007(13) 0.0093(16) 0.0069(15)
C15 0.0221(18) 0.0173(18) 0.026(2) 0.0030(14) 0.0123(16) 0.0027(15)
C16 0.0193(17) 0.0178(18) 0.0192(19) 0.0009(13) 0.0058(15) 0.0034(15)
N12 0.0276(16) 0.0204(17) 0.0254(18) -0.0024(13) 0.0097(14) 0.0065(14)
O121 0.0415(15) 0.0174(13) 0.0232(14) 0.0038(11) 0.0181(12) 0.0048(11)
O122 0.0666(19) 0.0282(15) 0.0176(15) 0.0025(13) 0.0105(14) 0.0083(12)
N14 0.0156(16) 0.0208(17) 0.050(2) -0.0010(13) 0.0167(16) -0.0034(17)
O141 0.0266(14) 0.0346(16) 0.059(2) 0.0072(11) 0.0092(14) 0.0413(15)
O142 0.0330(14) 0.0181(14) 0.0419(17) 0.0038(11) 0.0164(13) 0.0072(12)
N16 0.0319(17) 0.0166(16) 0.0159(16) -0.0054(13) 0.0049(14) -0.0033(13)
O161 0.0430(16) 0.0284(15) 0.0223(15) 0.0105(12) 0.0052(13) 0.0056(12)
O162 0.0443(16) 0.0328(15) 0.0259(15) 0.0027(12) 0.0186(13) -0.0015(12)
O21 0.0258(13) 0.0267(14) 0.0153(13) -0.0021(10) 0.0111(11) -0.0025(11)
C21 0.033(2) 0.0173(18) 0.026(2) -0.0058(15) 0.0192(18) 0.0026(16)
C22 0.031(2) 0.0229(19) 0.0126(19) -0.0035(15) 0.0101(16) 0.0009(15)
C23 0.045(2) 0.0204(19) 0.020(2) -0.0112(17) 0.0147(18) -0.0022(16)
C24 0.046(2) 0.024(2) 0.025(2) -0.0113(17) 0.027(2) -0.0074(16)
C25 0.040(2) 0.018(2) 0.044(3) -0.0038(16) 0.029(2) -0.0016(18)
C26 0.0218(18) 0.0221(19) 0.030(2) -0.0048(15) 0.0130(17) 0.0002(16)
N22 0.0291(18) 0.0249(17) 0.0211(19) 0.0020(13) 0.0074(15) 0.0036(14)
O221 0.0267(13) 0.0288(14) 0.0185(14) 0.0031(10) 0.0056(11) 0.0049(11)
O222 0.0450(17) 0.0543(19) 0.0138(15) 0.0095(14) -0.0029(13) 0.0099(13)
N24 0.075(3) 0.0246(19) 0.038(2) -0.0117(19) 0.037(2) -0.0106(17)
O241 0.079(2) 0.063(2) 0.035(2) -0.0212(18) 0.0286(19) -0.0181(17)
O242 0.083(2) 0.049(2) 0.063(2) 0.0098(17) 0.053(2) -0.0055(17)
N26 0.0261(18) 0.039(2) 0.037(2) -0.0019(16) 0.0168(16) 0.0081(18)
O261 0.0342(15) 0.0360(17) 0.0351(17) -0.0069(12) 0.0152(13) -0.0028(14)
O262 0.0366(16) 0.0430(18) 0.059(2) 0.0121(14) 0.0115(15) 0.0115(16)
O31 0.0229(13) 0.0181(13) 0.0240(14) 0.0019(10) 0.0019(11) 0.0053(11)
C31 0.027(2) 0.0204(19) 0.0133(18) 0.0027(15) 0.0064(16) 0.0040(15)
C32 0.0235(18) 0.0128(17) 0.0120(18) 0.0038(13) 0.0051(15) -0.0001(14)
C33 0.0250(19) 0.0184(18) 0.0185(19) -0.0001(14) 0.0062(16) 0.0039(15)
C34 0.0224(19) 0.025(2) 0.024(2) 0.0021(15) 0.0079(16) 0.0043(16)
C35 0.027(2) 0.025(2) 0.029(2) 0.0093(15) 0.0107(17) 0.0106(17)
C36 0.037(2) 0.0097(17) 0.028(2) 0.0013(15) 0.0110(18) 0.0065(15)
N32 0.0300(17) 0.0149(16) 0.0235(17) 0.0049(13) 0.0133(15) 0.0039(13)
O321 0.0219(13) 0.0217(13) 0.0265(15) 0.0044(10) 0.0044(12) 0.0057(11)
O322 0.0294(13) 0.0155(13) 0.0348(16) -0.0002(10) 0.0107(12) 0.0009(11)
N34 0.0213(16) 0.0269(18) 0.0275(18) 0.0019(14) 0.0058(14) 0.0114(15)
O341 0.0224(13) 0.0229(14) 0.0389(16) -0.0030(10) 0.0045(12) 0.0094(12)
O342 0.0241(14) 0.0340(16) 0.0488(18) 0.0085(12) 0.0119(13) 0.0168(14)
N36 0.0272(18) 0.0194(17) 0.048(2) 0.0000(14) 0.0021(17) 0.0027(16)
O361 0.022(2) 0.0260(18) 0.067(6) 0.003(2) 0.022(3) -0.006(5)
O362 0.042(4) 0.019(3) 0.082(6) 0.005(2) 0.018(4) 0.015(3)
O363 0.022(2) 0.0260(18) 0.067(6) 0.003(2) 0.022(3) -0.006(5)
O364 0.019(4) 0.012(3) 0.059(8) 0.004(3) 0.001(4) 0.009(4)
O011 0.0241(13) 0.0253(13) 0.0208(14) -0.0024(10) 0.0121(11) -0.0032(11)
C011 0.0196(18) 0.026(2) 0.026(2) -0.0030(15) 0.0057(16) -0.0008(17)
C012 0.061(3) 0.044(3) 0.047(3) -0.018(2) 0.012(2) 0.000(2)
O021 0.0198(12) 0.0189(12) 0.0233(14) 0.0015(9) 0.0072(11) 0.0058(10)
C021 0.029(2) 0.0134(18) 0.028(2) -0.0052(14) 0.0120(17) 0.0018(15)
C022 0.034(2) 0.029(2) 0.041(3) -0.0041(17) 0.0141(19) 0.0195(19)
O031 0.0402(15) 0.0219(13) 0.0164(13) 0.0101(11) 0.0107(12) 0.0039(11)
C031 0.021(3) 0.032(3) 0.016(3) 0.007(2) 0.006(2) 0.000(3)
C032 0.027(3) 0.032(4) 0.018(4) 0.001(3) -0.004(3) 0.005(3)
O033 0.0402(15) 0.0219(13) 0.0164(13) 0.0101(11) 0.0107(12) 0.0039(11)
C033 0.022(6) 0.030(6) 0.020(6) 0.020(5) 0.011(5) 0.006(5)
C034 0.020(6) 0.069(9) 0.015(6) -0.006(6) -0.005(5) 0.006(6)
N100 0.0185(14) 0.0234(16) 0.0115(15) -0.0043(11) 0.0037(12) 0.0028(12)
N111 0.0232(15) 0.0219(16) 0.0180(16) 0.0032(12) 0.0089(13) 0.0056(13)
C112 0.0284(19) 0.0150(18) 0.034(2) 0.0044(14) 0.0125(18) 0.0099(16)
C113 0.0239(19) 0.034(2) 0.024(2) 0.0075(15) 0.0136(16) 0.0175(17)
C114 0.030(2) 0.030(2) 0.018(2) 0.0013(16) 0.0102(16) 0.0059(16)
C115 0.030(2) 0.0195(19) 0.023(2) 0.0024(15) 0.0090(17) 0.0034(16)
C116 0.0206(17) 0.0169(18) 0.0161(18) 0.0019(13) 0.0069(15) 0.0044(14)
N121 0.0236(15) 0.0234(16) 0.0195(17) 0.0019(12) 0.0081(13) 0.0058(13)
C122 0.030(2) 0.029(2) 0.017(2) 0.0036(16) 0.0106(17) 0.0074(16)
C123 0.029(2) 0.034(2) 0.019(2) -0.0006(16) 0.0022(17) 0.0055(17)
C124 0.0208(18) 0.025(2) 0.032(2) 0.0013(15) 0.0029(17) 0.0080(17)
C125 0.0225(18) 0.0203(19) 0.024(2) -0.0001(14) 0.0074(16) 0.0058(16)
C126 0.0266(18) 0.0143(17) 0.0156(19) 0.0048(14) 0.0088(15) 0.0046(14)
N131 0.0260(16) 0.0170(15) 0.0170(16) -0.0005(12) 0.0080(13) -0.0002(12)
C132 0.038(2) 0.0204(19) 0.018(2) 0.0005(16) 0.0139(17) -0.0024(15)
C133 0.035(2) 0.0207(19) 0.0158(19) -0.0013(15) 0.0100(17) 0.0013(15)
C134 0.041(2) 0.0196(19) 0.024(2) 0.0007(16) 0.0181(18) 0.0082(16)
C135 0.0276(19) 0.0223(19) 0.024(2) 0.0068(15) 0.0142(16) 0.0091(16)
C136 0.0244(18) 0.0198(18) 0.0119(18) 0.0028(14) 0.0101(15) 0.0036(14)
La2 0.01786(10) 0.01719(11) 0.01533(11) 0.00167(8) 0.00620(9) 0.00436(8)
O41 0.0261(13) 0.0195(13) 0.0140(13) 0.0030(10) 0.0061(10) 0.0069(10)
C41 0.0237(19) 0.027(2) 0.0170(19) 0.0020(15) 0.0061(16) 0.0117(16)
C42 0.0155(16) 0.0200(18) 0.0132(18) 0.0021(13) 0.0010(14) 0.0057(14)
C43 0.0212(18) 0.0185(18) 0.021(2) 0.0008(14) 0.0084(15) 0.0004(15)
C44 0.0115(16) 0.0227(19) 0.026(2) 0.0031(13) 0.0033(15) 0.0081(16)
C45 0.0245(18) 0.0219(19) 0.024(2) 0.0028(14) 0.0113(16) 0.0119(16)
C46 0.0181(17) 0.0219(19) 0.0117(18) 0.0032(14) 0.0048(14) 0.0037(14)
N42 0.0223(15) 0.0203(16) 0.0158(16) 0.0039(12) 0.0028(13) 0.0050(13)
O421 0.0303(13) 0.0171(13) 0.0244(14) 0.0047(10) 0.0142(11) 0.0059(11)
O422 0.0536(17) 0.0242(14) 0.0150(14) 0.0003(12) 0.0048(13) 0.0034(12)
N44 0.0181(15) 0.0219(17) 0.0276(19) 0.0099(12) 0.0111(14) 0.0195(15)
O441 0.0281(14) 0.0190(14) 0.052(2) 0.0045(11) 0.0117(14) 0.0090(14)
O442 0.0356(15) 0.0219(14) 0.0414(17) 0.0079(11) 0.0186(14) 0.0142(13)
N46 0.0283(17) 0.0257(17) 0.0257(18) 0.0071(14) 0.0062(15) 0.0155(15)
O461 0.0443(16) 0.0310(15) 0.0212(15) -0.0067(12) 0.0075(13) 0.0053(12)
O462 0.0447(16) 0.0469(17) 0.0263(16) 0.0057(13) 0.0215(14) 0.0098(13)
O51 0.0227(13) 0.0273(14) 0.0172(13) 0.0091(10) 0.0092(11) 0.0074(11)
C51 0.0253(18) 0.0133(17) 0.023(2) 0.0094(14) 0.0154(16) 0.0055(15)
C52 0.0233(19) 0.025(2) 0.019(2) 0.0030(15) 0.0097(16) 0.0064(16)
C53 0.036(2) 0.025(2) 0.0134(19) 0.0114(16) 0.0105(16) 0.0017(15)
C54 0.042(2) 0.028(2) 0.020(2) 0.0139(17) 0.0205(18) 0.0130(16)
C55 0.034(2) 0.029(2) 0.032(2) 0.0123(16) 0.0259(19) 0.0155(17)
C56 0.0202(18) 0.0233(19) 0.030(2) 0.0120(14) 0.0131(17) 0.0092(16)
N52 0.0325(18) 0.0217(17) 0.0200(18) 0.0098(13) 0.0082(15) 0.0054(14)
O521 0.0253(13) 0.0298(14) 0.0162(14) 0.0016(10) 0.0101(11) 0.0030(11)
O522 0.0377(15) 0.0375(16) 0.0178(15) -0.0060(12) 0.0000(12) -0.0020(12)
N54 0.059(2) 0.038(2) 0.033(2) 0.0226(18) 0.033(2) 0.0180(17)
O541 0.072(2) 0.072(2) 0.0190(17) 0.0246(17) 0.0168(16) 0.0239(16)
O542 0.067(2) 0.060(2) 0.048(2) 0.0144(16) 0.0424(17) 0.0273(16)
N56 0.0198(16) 0.042(2) 0.0283(19) 0.0070(14) 0.0143(15) 0.0080(16)
O561 0.0278(14) 0.0454(17) 0.0285(16) 0.0096(12) 0.0090(12) 0.0137(14)
O562 0.0331(15) 0.0415(18) 0.056(2) -0.0073(13) 0.0128(14) 0.0125(15)
O61 0.0164(12) 0.0200(13) 0.0191(13) -0.0003(9) 0.0015(10) 0.0020(10)
C61 0.029(2) 0.0175(18) 0.0067(17) 0.0013(14) 0.0067(15) 0.0016(14)
C62 0.0248(19) 0.0228(19) 0.0176(19) -0.0008(15) 0.0112(16) 0.0053(15)
C63 0.0270(19) 0.0178(18) 0.0156(18) 0.0046(14) 0.0095(15) 0.0045(14)
C64 0.0130(16) 0.028(2) 0.0081(17) 0.0004(14) 0.0019(13) 0.0005(14)
C65 0.0160(17) 0.0231(19) 0.0177(19) -0.0020(14) 0.0074(15) 0.0020(15)
C66 0.0202(18) 0.0207(19) 0.0193(19) -0.0003(14) 0.0034(15) 0.0047(15)
N62 0.0206(16) 0.0155(15) 0.0204(16) -0.0005(12) 0.0061(13) 0.0037(13)
O621 0.0191(13) 0.0212(13) 0.0238(14) -0.0021(10) 0.0026(11) 0.0049(11)
O622 0.0285(14) 0.0266(14) 0.0383(16) -0.0003(11) 0.0035(12) 0.0221(13)
N64 0.0223(16) 0.0223(17) 0.0237(18) 0.0031(13) 0.0092(14) 0.0048(14)
O641 0.0236(13) 0.0247(14) 0.0284(15) 0.0079(10) 0.0060(11) 0.0070(12)
O642 0.0251(13) 0.0275(14) 0.0419(17) -0.0035(11) 0.0120(12) 0.0091(12)
N66 0.0282(17) 0.0233(17) 0.036(2) 0.0043(14) 0.0143(16) 0.0140(15)
O661 0.0201(13) 0.0354(15) 0.0474(18) 0.0043(11) 0.0024(13) 0.0239(14)
O662 0.0396(16) 0.0194(14) 0.0534(19) -0.0042(12) 0.0088(14) 0.0108(13)
O041 0.0208(12) 0.0295(13) 0.0157(13) 0.0053(10) 0.0078(10) 0.0096(11)
C041 0.0136(17) 0.034(2) 0.025(2) -0.0005(15) 0.0003(15) 0.0138(17)
C042 0.052(3) 0.046(3) 0.047(3) 0.031(2) 0.012(2) 0.018(2)
O051 0.0216(12) 0.0121(11) 0.0206(13) 0.0007(9) 0.0084(10) -0.0027(10)
C051 0.0234(18) 0.0171(19) 0.024(2) 0.0079(14) 0.0082(16) 0.0048(15)
C052 0.035(2) 0.0184(19) 0.027(2) 0.0038(15) 0.0124(18) -0.0104(16)
O061 0.0280(13) 0.0166(12) 0.0167(13) -0.0024(9) 0.0101(11) 0.0010(10)
C061 0.031(2) 0.025(2) 0.0096(18) -0.0022(15) 0.0097(16) -0.0005(15)
C062 0.027(2) 0.030(2) 0.022(2) 0.0034(16) 0.0104(17) 0.0019(17)
N200 0.0221(15) 0.0206(15) 0.0164(16) 0.0046(12) 0.0094(13) 0.0045(12)
N241 0.0189(15) 0.0159(15) 0.0224(17) 0.0032(11) 0.0097(13) 0.0041(13)
C242 0.0175(17) 0.0177(18) 0.029(2) 0.0029(14) 0.0037(16) 0.0027(16)
C243 0.0216(18) 0.023(2) 0.021(2) -0.0001(14) 0.0065(16) -0.0075(16)
C244 0.0273(19) 0.029(2) 0.0150(19) -0.0016(15) 0.0105(16) 0.0055(16)
C245 0.0270(18) 0.0154(17) 0.0163(19) -0.0013(14) 0.0087(15) 0.0008(14)
C246 0.0198(17) 0.0177(18) 0.0171(19) 0.0016(13) 0.0050(15) -0.0002(15)
N251 0.0269(16) 0.0219(16) 0.0163(16) 0.0029(12) 0.0106(13) 0.0012(13)
C252 0.034(2) 0.0238(19) 0.0110(18) 0.0002(15) 0.0107(16) -0.0033(15)
C253 0.037(2) 0.027(2) 0.0125(19) 0.0038(16) -0.0023(17) 0.0021(16)
C254 0.0242(19) 0.026(2) 0.025(2) 0.0025(15) 0.0024(17) -0.0005(17)
C255 0.0159(17) 0.030(2) 0.021(2) 0.0053(14) 0.0027(15) 0.0079(16)
C256 0.0256(18) 0.0105(17) 0.0165(19) 0.0020(13) 0.0052(15) -0.0008(14)
N261 0.0222(15) 0.0160(15) 0.0147(15) 0.0007(11) 0.0035(13) 0.0024(12)
C262 0.0235(19) 0.027(2) 0.020(2) -0.0004(15) 0.0011(16) 0.0077(16)
C263 0.029(2) 0.031(2) 0.028(2) 0.0119(16) 0.0104(18) 0.0156(18)
C264 0.0279(19) 0.0153(18) 0.028(2) 0.0024(14) 0.0100(17) 0.0021(16)
C265 0.0254(18) 0.0165(18) 0.0119(18) -0.0001(14) 0.0026(15) -0.0018(14)
C266 0.0239(18) 0.0203(18) 0.0129(18) 0.0065(14) 0.0083(15) 0.0105(14)

loop_
_atom_type_symbol
_atom_type_description
_atom_type_scat_dispersion_real
_atom_type_scat_dispersion_imag
_atom_type_scat_source
C C 0.0030 0.0020 'International Tables Vol C Tables 4.2.6.8 and 6.1.1.4'
H H 0.0000 0.0000 'International Tables Vol C Tables 4.2.6.8 and 6.1.1.4'
N N 0.0060 0.0030 'International Tables Vol C Tables 4.2.6.8 and 6.1.1.4'
O O 0.0110 0.0060 'International Tables Vol C Tables 4.2.6.8 and 6.1.1.4'
La La -0.2870 2.4520 'International Tables Vol C Tables 4.2.6.8 and 6.1.1.4'

loop_
_geom_angle_atom_site_label_1
_geom_angle_atom_site_label_2
_geom_angle_atom_site_label_3
_geom_angle
O11 La1 O31 83.56(7)
O11 La1 O21 77.24(7)
O31 La1 O21 78.13(8)
O11 La1 O021 135.75(7)
O31 La1 O021 132.33(7)
O21 La1 O021 85.43(7)
O11 La1 O011 81.53(7)
O31 La1 O011 140.19(7)
O21 La1 O011 132.99(7)
O021 La1 O011 81.35(7)
O11 La1 O031 132.41(7)
O31 La1 O031 87.21(8)
O21 La1 O031 145.42(7)
O021 La1 O031 81.64(7)
O011 La1 O031 76.40(7)
O11 La1 O121 64.93(7)
O31 La1 O121 67.28(7)
O21 La1 O121 130.43(7)
O021 La1 O121 144.13(7)
O011 La1 O121 72.96(7)
O031 La1 O121 68.43(7)
O11 La1 O321 139.95(7)
O31 La1 O321 63.77(7)
O21 La1 O321 74.00(7)
O021 La1 O321 68.73(7)
O011 La1 O321 138.46(7)
O031 La1 O321 71.43(7)
O121 La1 O321 116.62(7)
O11 La1 O221 70.14(7)
O31 La1 O221 136.22(7)
O21 La1 O221 62.61(7)
O021 La1 O221 65.73(7)
O011 La1 O221 70.84(7)
O031 La1 O221 136.31(7)
O121 La1 O221 125.17(7)
O321 La1 O221 117.88(7)
C11 O11 La1 141.63(19)
O11 C11 C12 126.4(3)
O11 C11 C16 121.0(3)
C12 C11 C16 112.6(3)
C13 C12 C11 123.2(3)
C13 C12 N12 116.6(3)
C11 C12 N12 120.3(3)
C14 C13 C12 119.7(3)
C14 C13 H13 120.1
C12 C13 H13 120.1
C13 C14 C15 121.3(3)
C13 C14 N14 118.3(3)
C15 C14 N14 120.3(3)
C16 C15 C14 118.4(3)
C16 C15 H15 120.8
C14 C15 H15 120.8
C15 C16 C11 124.7(3)
C15 C16 N16 118.8(3)
C11 C16 N16 116.5(3)
O122 N12 O121 121.9(3)
O122 N12 C12 118.9(3)
O121 N12 C12 119.1(3)
N12 O121 La1 133.32(19)
O141 N14 O142 123.4(3)
O141 N14 C14 121.0(3)
O142 N14 C14 115.6(3)
O161 N16 O162 124.4(3)
O161 N16 C16 118.7(3)
O162 N16 C16 116.9(3)
C21 O21 La1 132.25(19)
O21 C21 C22 125.0(3)
O21 C21 C26 122.7(3)
C22 C21 C26 112.3(3)
C23 C22 C21 124.5(3)
C23 C22 N22 115.8(3)
C21 C22 N22 119.7(3)
C24 C23 C22 118.1(3)
C24 C23 H23 121.0
C22 C23 H23 121.0
C23 C24 C25 121.8(3)
C23 C24 N24 118.5(4)
C25 C24 N24 119.7(4)
C26 C25 C24 118.6(3)
C26 C25 H25 120.7
C24 C25 H25 120.7
C25 C26 C21 124.6(3)
C25 C26 N26 116.6(3)
C21 C26 N26 118.8(3)
O222 N22 O221 122.7(3)
O222 N22 C22 118.5(3)
O221 N22 C22 118.8(3)
N22 O221 La1 137.2(2)
O241 N24 O242 124.9(4)
O241 N24 C24 117.8(4)
O242 N24 C24 117.3(4)
O262 N26 O261 125.1(3)
O262 N26 C26 117.2(3)
O261 N26 C26 117.7(3)
C31 O31 La1 142.0(2)
O31 C31 C36 122.9(3)
O31 C31 C32 124.0(3)
C36 C31 C32 113.0(3)
C33 C32 C31 123.0(3)
C33 C32 N32 115.7(3)
C31 C32 N32 121.2(3)
C34 C33 C32 119.6(3)
C34 C33 H33 120.2
C32 C33 H33 120.2
C33 C34 C35 121.9(3)
C33 C34 N34 119.0(3)
C35 C34 N34 119.1(3)
C36 C35 C34 118.6(3)
C36 C35 H35 120.7
C34 C35 H35 120.7
C35 C36 C31 123.9(3)
C35 C36 N36 115.7(3)
C31 C36 N36 120.5(3)
O322 N32 O321 121.2(3)
O322 N32 C32 118.5(3)
O321 N32 C32 120.2(3)
N32 O321 La1 142.00(19)
O341 N34 O342 124.2(3)
O341 N34 C34 118.8(3)
O342 N34 C34 117.0(3)
O361 N36 O362 121.4(12)
O363 N36 O364 125.0(16)
O363 N36 C36 119.4(17)
O361 N36 C36 119.5(12)
O362 N36 C36 118.6(4)
O364 N36 C36 114.4(5)
C011 O011 La1 129.85(18)
C011 O011 H011 109.5
La1 O011 H011 120.5
O011 C011 C012 112.2(3)
O011 C011 H01A 109.2
C012 C011 H01A 109.2
O011 C011 H01B 109.2
C012 C011 H01B 109.2
H01A C011 H01B 107.9
C011 C012 H01C 109.5
C011 C012 H01D 109.5
H01C C012 H01D 109.5
C011 C012 H01E 109.5
H01C C012 H01E 109.5
H01D C012 H01E 109.5
C021 O021 La1 127.51(18)
C021 O021 H021 109.5
La1 O021 H021 119.5
O021 C021 C022 112.0(3)
O021 C021 H02A 109.2
C022 C021 H02A 109.2
O021 C021 H02B 109.2
C022 C021 H02B 109.2
H02A C021 H02B 107.9
C021 C022 H02C 109.5
C021 C022 H02D 109.5
H02C C022 H02D 109.5
C021 C022 H02E 109.5
H02C C022 H02E 109.5
H02D C022 H02E 109.5
C031 O031 La1 138.2(2)
C031 O031 H031 109.4
La1 O031 H031 109.9
C031 O031 H033 103.8
La1 O031 H033 117.8
O031 C031 C032 106.2(4)
O031 C031 H03A 110.5
C032 C031 H03A 110.5
O031 C031 H03B 110.5
C032 C031 H03B 110.5
H03A C031 H03B 108.7
C031 C032 H03C 109.5
C031 C032 H03D 109.5
H03C C032 H03D 109.5
C031 C032 H03E 109.5
H03C C032 H03E 109.5
H03D C032 H03E 109.5
C034 C033 H03F 110.2
C034 C033 H03G 110.2
H03F C033 H03G 108.5
C033 C034 H03H 109.5
C033 C034 H03I 109.5
H03H C034 H03I 109.5
C033 C034 H03J 109.5
H03H C034 H03J 109.5
H03I C034 H03J 109.5
C126 N100 C136 119.9(2)
C126 N100 C116 120.2(2)
C136 N100 C116 119.8(3)
C116 N111 C112 116.8(3)
N111 C112 C113 123.4(3)
N111 C112 H112 118.3
C113 C112 H112 118.3
C114 C113 C112 118.6(3)
C114 C113 H113 120.7
C112 C113 H113 120.7
C113 C114 C115 119.2(3)
C113 C114 H114 120.4
C115 C114 H114 120.4
C114 C115 C116 118.3(3)
C114 C115 H115 120.9
C116 C115 H115 120.9
N111 C116 C115 123.7(3)
N111 C116 N100 115.1(3)
C115 C116 N100 121.2(3)
C126 N121 C122 117.8(3)
N121 C122 C123 123.6(3)
N121 C122 H122 118.2
C123 C122 H122 118.2
C122 C123 C124 118.5(3)
C122 C123 H123 120.8
C124 C123 H123 120.8
C125 C124 C123 118.9(3)
C125 C124 H124 120.5
C123 C124 H124 120.5
C124 C125 C126 118.7(3)
C124 C125 H125 120.6
C126 C125 H125 120.6
N121 C126 C125 122.4(3)
N121 C126 N100 116.5(3)
C125 C126 N100 121.0(3)
C136 N131 C132 117.0(3)
N131 C132 C133 123.2(3)
N131 C132 H132 118.4
C133 C132 H132 118.4
C132 C133 C134 118.3(3)
C132 C133 H133 120.8
C134 C133 H133 120.8
C135 C134 C133 120.1(3)
C135 C134 H134 120.0
C133 C134 H134 120.0
C134 C135 C136 117.7(3)
C134 C135 H135 121.2
C136 C135 H135 121.2
N131 C136 C135 123.7(3)
N131 C136 N100 115.6(3)
C135 C136 N100 120.6(3)
O41 La2 O61 84.07(7)
O41 La2 O51 78.16(7)
O61 La2 O51 79.12(7)
O41 La2 O041 78.73(7)
O61 La2 O041 139.58(7)
O51 La2 O041 131.15(7)
O41 La2 O051 136.73(7)
O61 La2 O051 132.83(7)
O51 La2 O051 86.93(7)
O041 La2 O051 81.41(7)
O41 La2 O061 132.65(7)
O61 La2 O061 89.85(7)
O51 La2 O061 146.34(7)
O041 La2 O061 76.13(7)
O051 La2 O061 77.46(7)
O41 La2 O421 65.29(7)
O61 La2 O421 66.78(7)
O51 La2 O421 131.44(7)
O041 La2 O421 72.81(7)
O051 La2 O421 141.63(7)
O061 La2 O421 69.19(7)
O41 La2 O621 139.50(7)
O61 La2 O621 62.92(7)
O51 La2 O621 73.33(7)
O041 La2 O621 141.71(7)
O051 La2 O621 69.92(7)
O061 La2 O621 73.33(7)
O421 La2 O621 115.75(7)
O41 La2 O521 71.61(7)
O61 La2 O521 137.79(7)
O51 La2 O521 62.72(7)
O041 La2 O521 69.31(7)
O051 La2 O521 65.47(7)
O061 La2 O521 131.97(6)
O421 La2 O521 126.73(7)
O621 La2 O521 117.28(7)
C41 O41 La2 142.7(2)
O41 C41 C42 125.7(3)
O41 C41 C46 120.9(3)
C42 C41 C46 113.4(3)
C43 C42 C41 123.1(3)
C43 C42 N42 115.6(3)
C41 C42 N42 121.3(3)
C44 C43 C42 119.0(3)
C44 C43 H43 120.5
C42 C43 H43 120.5
C43 C44 C45 121.7(3)
C43 C44 N44 118.2(3)
C45 C44 N44 120.1(3)
C46 C45 C44 118.0(3)
C46 C45 H45 121.0
C44 C45 H45 121.0
C45 C46 C41 124.6(3)
C45 C46 N46 118.9(3)
C41 C46 N46 116.4(3)
O422 N42 O421 121.8(3)
O422 N42 C42 119.2(3)
O421 N42 C42 118.9(3)
N42 O421 La2 135.20(18)
O441 N44 O442 128.1(3)
O441 N44 C44 117.6(3)
O442 N44 C44 114.2(3)
O461 N46 O462 125.2(3)
O461 N46 C46 117.6(3)
O462 N46 C46 117.2(3)
C51 O51 La2 133.24(19)
O51 C51 C52 125.6(3)
O51 C51 C56 121.5(3)
C52 C51 C56 112.9(3)
C53 C52 C51 123.9(3)
C53 C52 N52 116.7(3)
C51 C52 N52 119.4(3)
C54 C53 C52 118.8(3)
C54 C53 H53 120.6
C52 C53 H53 120.6
C53 C54 C55 121.4(3)
C53 C54 N54 118.8(3)
C55 C54 N54 119.7(3)
C56 C55 C54 119.0(3)
C56 C55 H55 120.5
C54 C55 H55 120.5
C55 C56 C51 123.8(3)
C55 C56 N56 117.8(3)
C51 C56 N56 118.2(3)
O522 N52 O521 122.1(3)
O522 N52 C52 118.0(3)
O521 N52 C52 119.9(3)
N52 O521 La2 136.9(2)
O541 N54 O542 124.1(3)
O541 N54 C54 118.5(3)
O542 N54 C54 117.3(4)
O561 N56 O562 123.6(3)
O561 N56 C56 118.7(3)
O562 N56 C56 117.6(3)
C61 O61 La2 141.8(2)
O61 C61 C66 123.7(3)
O61 C61 C62 124.1(3)
C66 C61 C62 112.0(3)
C63 C62 C61 124.2(3)
C63 C62 N62 115.4(3)
C61 C62 N62 120.4(3)
C62 C63 C64 118.2(3)
C62 C63 H63 120.9
C64 C63 H63 120.9
C65 C64 C63 121.6(3)
C65 C64 N64 119.4(3)
C63 C64 N64 119.0(3)
C66 C65 C64 119.1(3)
C66 C65 H65 120.4
C64 C65 H65 120.4
C65 C66 C61 124.9(3)
C65 C66 N66 116.8(3)
C61 C66 N66 118.3(3)
O622 N62 O621 121.7(3)
O622 N62 C62 118.1(3)
O621 N62 C62 120.3(3)
N62 O621 La2 140.69(18)
O641 N64 O642 123.7(3)
O641 N64 C64 119.0(3)
O642 N64 C64 117.3(3)
O662 N66 O661 123.3(3)
O662 N66 C66 117.0(3)
O661 N66 C66 119.6(3)
C041 O041 La2 131.51(17)
C041 O041 H041 109.5
La2 O041 H041 118.6
O041 C041 C042 112.2(3)
O041 C041 H04A 109.2
C042 C041 H04A 109.2
O041 C041 H04B 109.2
C042 C041 H04B 109.2
H04A C041 H04B 107.9
C041 C042 H04C 109.5
C041 C042 H04D 109.5
H04C C042 H04D 109.5
C041 C042 H04E 109.5
H04C C042 H04E 109.5
H04D C042 H04E 109.5
C051 O051 La2 126.94(17)
C051 O051 H051 109.5
La2 O051 H051 118.4
O051 C051 C052 111.7(3)
O051 C051 H05A 109.3
C052 C051 H05A 109.3
O051 C051 H05B 109.3
C052 C051 H05B 109.3
H05A C051 H05B 107.9
C051 C052 H05C 109.5
C051 C052 H05D 109.5
H05C C052 H05D 109.5
C051 C052 H05E 109.5
H05C C052 H05E 109.5
H05D C052 H05E 109.5
C061 O061 La2 135.52(17)
C061 O061 H061 109.5
La2 O061 H061 113.9
O061 C061 C062 110.5(3)
O061 C061 H06A 109.6
C062 C061 H06A 109.6
O061 C061 H06B 109.5
C062 C061 H06B 109.5
H06A C061 H06B 108.1
C061 C062 H06C 109.5
C061 C062 H06D 109.5
H06C C062 H06D 109.5
C061 C062 H06E 109.5
H06C C062 H06E 109.5
H06D C062 H06E 109.5
C246 N200 C256 120.8(3)
C246 N200 C266 119.9(3)
C256 N200 C266 118.8(3)
C246 N241 C242 117.3(3)
N241 C242 C243 123.0(3)
N241 C242 H242 118.5
C243 C242 H242 118.5
C244 C243 C242 117.9(3)
C244 C243 H243 121.0
C242 C243 H243 121.0
C243 C244 C245 120.5(3)
C243 C244 H244 119.8
C245 C244 H244 119.8
C246 C245 C244 117.4(3)
C246 C245 H245 121.3
C244 C245 H245 121.3
N241 C246 C245 123.9(3)
N241 C246 N200 115.4(3)
C245 C246 N200 120.7(3)
C256 N251 C252 117.7(3)
N251 C252 C253 123.4(3)
N251 C252 H252 118.3
C253 C252 H252 118.3
C252 C253 C254 118.4(3)
C252 C253 H253 120.8
C254 C253 H253 120.8
C255 C254 C253 119.5(3)
C255 C254 H254 120.3
C253 C254 H254 120.3
C254 C255 C256 117.6(3)
C254 C255 H255 121.2
C256 C255 H255 121.2
N251 C256 C255 123.3(3)
N251 C256 N200 117.7(3)
C255 C256 N200 119.0(3)
C266 N261 C262 116.5(3)
N261 C262 C263 124.3(3)
N261 C262 H262 117.9
C263 C262 H262 117.9
C262 C263 C264 117.7(3)
C262 C263 H263 121.1
C264 C263 H263 121.1
C265 C264 C263 119.4(3)
C265 C264 H264 120.3
C263 C264 H264 120.3
C264 C265 C266 118.6(3)
C264 C265 H265 120.7
C266 C265 H265 120.7
N261 C266 C265 123.3(3)
N261 C266 N200 115.4(3)
C265 C266 N200 121.3(3)

loop_
_geom_bond_atom_site_label_1
_geom_bond_atom_site_label_2
_geom_bond_distance
La1 O11 2.418(2)
La1 O31 2.422(2)
La1 O21 2.423(2)
La1 O021 2.501(2)
La1 O011 2.507(2)
La1 O031 2.508(2)
La1 O121 2.623(2)
La1 O321 2.648(2)
La1 O221 2.758(2)
O11 C11 1.273(3)
C11 C12 1.431(4)
C11 C16 1.443(4)
C12 C13 1.373(4)
C12 N12 1.454(4)
C13 C14 1.369(4)
C13 H13 0.9500
C14 C15 1.388(5)
C14 N14 1.471(4)
C15 C16 1.357(4)
C15 H15 0.9500
C16 N16 1.476(4)
N12 O122 1.228(4)
N12 O121 1.240(3)
N14 O141 1.183(4)
N14 O142 1.245(4)
N16 O161 1.226(3)
N16 O162 1.234(3)
O21 C21 1.265(4)
C21 C22 1.431(5)
C21 C26 1.435(5)
C22 C23 1.387(4)
C22 N22 1.465(4)
C23 C24 1.378(5)
C23 H23 0.9500
C24 C25 1.384(5)
C24 N24 1.467(4)
C25 C26 1.369(5)
C25 H25 0.9500
C26 N26 1.474(5)
N22 O222 1.220(4)
N22 O221 1.236(3)
N24 O241 1.225(4)
N24 O242 1.236(4)
N26 O262 1.226(4)
N26 O261 1.229(4)
O31 C31 1.272(4)
C31 C36 1.439(5)
C31 C32 1.442(4)
C32 C33 1.377(4)
C32 N32 1.463(4)
C33 C34 1.360(4)
C33 H33 0.9500
C34 C35 1.388(4)
C34 N34 1.464(4)
C35 C36 1.369(5)
C35 H35 0.9500
C36 N36 1.468(4)
N32 O322 1.232(3)
N32 O321 1.242(3)
N34 O341 1.225(3)
N34 O342 1.237(3)
N36 O363 1.214(12)
N36 O361 1.227(9)
N36 O362 1.244(7)
N36 O364 1.282(9)
O011 C011 1.453(4)
O011 H011 0.8400
C011 C012 1.484(5)
C011 H01A 0.9900
C011 H01B 0.9900
C012 H01C 0.9800
C012 H01D 0.9800
C012 H01E 0.9800
O021 C021 1.446(3)
O021 H021 0.8400
C021 C022 1.501(5)
C021 H02A 0.9900
C021 H02B 0.9900
C022 H02C 0.9800
C022 H02D 0.9800
C022 H02E 0.9800
O031 C031 1.476(6)
O031 H031 0.8396
O031 H033 0.8393
C031 C032 1.488(7)
C031 H03A 0.9900
C031 H03B 0.9900
C032 H03C 0.9800
C032 H03D 0.9800
C032 H03E 0.9800
C033 C034 1.489(12)
C033 H03F 0.9900
C033 H03G 0.9900
C034 H03H 0.9800
C034 H03I 0.9800
C034 H03J 0.9800
N100 C126 1.415(4)
N100 C136 1.426(4)
N100 C116 1.428(4)
N111 C116 1.334(4)
N111 C112 1.349(4)
C112 C113 1.378(5)
C112 H112 0.9500
C113 C114 1.376(5)
C113 H113 0.9500
C114 C115 1.383(4)
C114 H114 0.9500
C115 C116 1.382(4)
C115 H115 0.9500
N121 C126 1.340(4)
N121 C122 1.340(4)
C122 C123 1.368(5)
C122 H122 0.9500
C123 C124 1.393(5)
C123 H123 0.9500
C124 C125 1.379(5)
C124 H124 0.9500
C125 C126 1.392(4)
C125 H125 0.9500
N131 C136 1.336(4)
N131 C132 1.356(4)
C132 C133 1.369(5)
C132 H132 0.9500
C133 C134 1.379(5)
C133 H133 0.9500
C134 C135 1.379(4)
C134 H134 0.9500
C135 C136 1.382(4)
C135 H135 0.9500
La2 O41 2.404(2)
La2 O61 2.415(2)
La2 O51 2.423(2)
La2 O041 2.506(2)
La2 O051 2.515(2)
La2 O061 2.516(2)
La2 O421 2.624(2)
La2 O621 2.702(2)
La2 O521 2.759(2)
O41 C41 1.272(4)
C41 C42 1.432(4)
C41 C46 1.435(4)
C42 C43 1.381(4)
C42 N42 1.461(4)
C43 C44 1.378(4)
C43 H43 0.9500
C44 C45 1.397(5)
C44 N44 1.504(4)
C45 C46 1.361(4)
C45 H45 0.9500
C46 N46 1.474(4)
N42 O422 1.220(3)
N42 O421 1.245(3)
N44 O441 1.175(3)
N44 O442 1.223(3)
N46 O461 1.223(3)
N46 O462 1.226(3)
O51 C51 1.270(4)
C51 C52 1.430(5)
C51 C56 1.435(4)
C52 C53 1.387(4)
C52 N52 1.447(4)
C53 C54 1.375(5)
C53 H53 0.9500
C54 C55 1.381(5)
C54 N54 1.461(4)
C55 C56 1.377(4)
C55 H55 0.9500
C56 N56 1.461(4)
N52 O522 1.234(3)
N52 O521 1.238(3)
N54 O541 1.218(4)
N54 O542 1.240(4)
N56 O561 1.230(4)
N56 O562 1.231(4)
O61 C61 1.263(4)
C61 C66 1.444(4)
C61 C62 1.450(5)
C62 C63 1.386(4)
C62 N62 1.456(4)
C63 C64 1.395(4)
C63 H63 0.9500
C64 C65 1.384(4)
C64 N64 1.456(4)
C65 C66 1.361(4)
C65 H65 0.9500
C66 N66 1.473(4)
N62 O622 1.237(3)
N62 O621 1.239(3)
N64 O641 1.223(3)
N64 O642 1.237(3)
N66 O662 1.229(3)
N66 O661 1.231(3)
O041 C041 1.445(4)
O041 H041 0.8400
C041 C042 1.512(5)
C041 H04A 0.9900
C041 H04B 0.9900
C042 H04C 0.9800
C042 H04D 0.9800
C042 H04E 0.9800
O051 C051 1.441(4)
O051 H051 0.8402
C051 C052 1.499(4)
C051 H05A 0.9900
C051 H05B 0.9900
C052 H05C 0.9800
C052 H05D 0.9800
C052 H05E 0.9800
O061 C061 1.439(4)
O061 H061 0.8401
C061 C062 1.514(4)
C061 H06A 0.9900
C061 H06B 0.9900
C062 H06C 0.9800
C062 H06D 0.9800
C062 H06E 0.9800
N200 C246 1.421(4)
N200 C256 1.424(4)
N200 C266 1.426(4)
N241 C246 1.336(4)
N241 C242 1.352(4)
C242 C243 1.379(5)
C242 H242 0.9500
C243 C244 1.377(5)
C243 H243 0.9500
C244 C245 1.382(4)
C244 H244 0.9500
C245 C246 1.379(4)
C245 H245 0.9500
N251 C256 1.325(4)
N251 C252 1.343(4)
C252 C253 1.366(5)
C252 H252 0.9500
C253 C254 1.390(5)
C253 H253 0.9500
C254 C255 1.379(5)
C254 H254 0.9500
C255 C256 1.400(4)
C255 H255 0.9500
N261 C266 1.340(4)
N261 C262 1.341(4)
C262 C263 1.377(5)
C262 H262 0.9500
C263 C264 1.386(5)
C263 H263 0.9500
C264 C265 1.373(4)
C264 H264 0.9500
C265 C266 1.384(4)
C265 H265 0.9500

loop_
_geom_contact_atom_site_label_1
_geom_contact_atom_site_label_2
_geom_contact_distance
O11 O011 3.217(3)
O21 O021 3.341(3)
O31 O031 3.400(4)
O41 O041 3.115(4)
O51 O051 3.397(4)
O61 O061 3.483(4)

loop_
_geom_hbond_atom_site_label_D
_geom_hbond_atom_site_label_H
_geom_hbond_atom_site_label_A
_geom_hbond_site_symmetry_A
_geom_hbond_distance_DH
_geom_hbond_distance_HA
_geom_hbond_distance_DA
_geom_hbond_angle_DHA
_geom_hbond_publ_flag
O011 H011 N111 1_555 0.839 1.902 2.740(4) 175 y
O021 H021 N121 1_555 0.840 1.916 2.747(3) 170 y
O031 H031 N131 1_555 0.840 1.895 2.693(3) 158 y
O041 H041 N241 1_565 0.839 1.881 2.721(4) 179 y
O051 H051 N251 1_565 0.841 1.934 2.769(3) 172 y
O061 H061 N261 1_565 0.840 1.854 2.692(4) 175 y

loop_
_geom_torsion_atom_site_label_1
_geom_torsion_atom_site_label_2
_geom_torsion_atom_site_label_3
_geom_torsion_atom_site_label_4
_geom_torsion
N111 C116 N100 C126 42.2(4)
N121 C126 N100 C136 38.1(4)
N131 C136 N100 C116 40.1(4)
N241 C246 N200 C256 41.8(4)
N251 C256 N200 C266 36.9(4)
N261 C266 N200 C246 34.0(5)
